data_7100640
loop_
_publ_author_name
'B.L. Tran'
'Seth M. Cohen'

_journal_name_full 'Chemical Communications'
_journal_paper_doi 10.1039/b512185j
_journal_year 2006
_chemical_formula_sum 'C15 H10 O2 S'
_chemical_formula_weight 254.29
_space_group_IT_number 29
_symmetry_cell_setting orthorhombic
_symmetry_space_group_name_Hall 'P 2c -2ac'
_symmetry_space_group_name_H-M 'P c a 21'
_cell_angle_alpha 90.00
_cell_angle_beta 90.00
_cell_angle_gamma 90.00
_cell_formula_units_Z 8
_cell_length_a 22.269(4)
_cell_length_b 3.8534(7)
_cell_length_c 26.754(5)
_cell_measurement_temperature 100(2)
_cell_volume 2295.8(7)
_diffrn_ambient_temperature 100(2)
_exptl_crystal_density_diffrn 1.471
_cod_depositor_comments
;
The following automatic conversions were performed:
'_symmetry_cell_setting' value 'Orthorhombic' changed to 'orthorhombic'
according to '/home/saulius/struct/CIF-dictionaries/cif_core.dic'
dictionary named 'cif_core.dic' version 2.4.1 from 2010-06-29.

Automatic conversion script
Id: cif_fix_enum 1527 2010-12-29 10:47:43Z saulius 
;
_cod_database_code 7100640

loop_
_symmetry_equiv_pos_as_xyz
'x, y, z'
'-x, -y, z+1/2'
'x+1/2, -y, z'
'-x+1/2, y, z+1/2'

loop_
_atom_site_label
_atom_site_type_symbol
_atom_site_fract_x
_atom_site_fract_y
_atom_site_fract_z
_atom_site_U_iso_or_equiv
_atom_site_adp_type
_atom_site_occupancy
_atom_site_symmetry_multiplicity
_atom_site_calc_flag
_atom_site_refinement_flags
_atom_site_disorder_assembly
_atom_site_disorder_group
C20 C 1.1805(2) 0.2636(11) 0.14907(14) 0.0254(12) Uani 1 1 d . . .
H20 H 1.2182 0.1535 0.1537 0.031 Uiso 1 1 calc R . .
S1 S 0.21925(6) 0.4689(3) 0.47180(4) 0.0332(3) Uani 1 1 d . . .
S2 S 1.07336(6) 0.6079(3) 0.28524(4) 0.0288(3) Uani 1 1 d . . .
O2 O 0.37478(12) 0.5643(7) 0.36700(9) 0.0202(7) Uani 1 1 d . . .
O4 O 1.01541(13) 0.7241(7) 0.12626(9) 0.0215(7) Uani 1 1 d . . .
O3 O 0.96165(12) 0.9021(8) 0.25077(9) 0.0257(8) Uani 1 1 d . . .
H3 H 0.9814 0.9097 0.2775 0.039 Uiso 1 1 calc R . .
C3 C 0.27314(19) 0.3691(10) 0.37951(14) 0.0186(10) Uani 1 1 d . . .
O1 O 0.33351(15) 0.7754(9) 0.49333(10) 0.0308(8) Uani 1 1 d . . .
H1 H 0.2988 0.7946 0.5054 0.046 Uiso 1 1 calc R . .
C2 C 0.2759(2) 0.4995(11) 0.43078(14) 0.0242(11) Uani 1 1 d . . .
C25 C 0.92235(19) 0.9800(11) 0.14568(14) 0.0185(10) Uani 1 1 d . . .
C15 C 0.4512(2) 1.0071(11) 0.47053(17) 0.0253(11) Uani 1 1 d . . .
H15 H 0.4206 1.0401 0.4948 0.030 Uiso 1 1 calc R . .
C7 C 0.3255(2) 0.2968(11) 0.30032(15) 0.0239(11) Uani 1 1 d . . .
H7 H 0.3605 0.3261 0.2805 0.029 Uiso 1 1 calc R . .
C8 C 0.3231(2) 0.4125(11) 0.35031(14) 0.0180(10) Uani 1 1 d . . .
C11 C 0.4848(2) 0.7940(11) 0.39075(15) 0.0243(11) Uani 1 1 d . . .
H11 H 0.4767 0.6803 0.3600 0.029 Uiso 1 1 calc R . .
C24 C 0.9782(2) 0.8386(10) 0.16401(14) 0.0188(10) Uani 1 1 d . . .
C14 C 0.5090(2) 1.1286(11) 0.47942(16) 0.0289(12) Uani 1 1 d . . .
H14 H 0.5171 1.2466 0.5099 0.035 Uiso 1 1 calc R . .
C23 C 1.0692(2) 0.5747(10) 0.13514(14) 0.0182(9) Uani 1 1 d . . .
C30 C 0.88122(19) 1.1519(10) 0.17572(15) 0.0204(10) Uani 1 1 d . . .
H30 H 0.8900 1.1837 0.2102 0.024 Uiso 1 1 calc R . .
C19 C 1.14807(19) 0.3716(10) 0.18929(15) 0.0216(11) Uani 1 1 d . . .
H19 H 1.1642 0.3415 0.2219 0.026 Uiso 1 1 calc R . .
C18 C 1.09143(19) 0.5264(10) 0.18386(14) 0.0172(10) Uani 1 1 d . . .
C6 C 0.2746(2) 0.1391(11) 0.28157(16) 0.0283(11) Uani 1 1 d . . .
H6 H 0.2746 0.0598 0.2479 0.034 Uiso 1 1 calc R . .
C9 C 0.3783(2) 0.6906(11) 0.41530(14) 0.0194(11) Uani 1 1 d . . .
C5 C 0.2230(2) 0.0927(11) 0.31064(15) 0.0266(11) Uani 1 1 d . . .
H5 H 0.1885 -0.0170 0.2969 0.032 Uiso 1 1 calc R . .
C4 C 0.2227(2) 0.2071(11) 0.35915(15) 0.0230(11) Uani 1 1 d . . .
H4 H 0.1878 0.1758 0.3791 0.028 Uiso 1 1 calc R . .
C21 C 1.1578(2) 0.3156(11) 0.10036(15) 0.0234(11) Uani 1 1 d . . .
H21 H 1.1807 0.2464 0.0721 0.028 Uiso 1 1 calc R . .
C10 C 0.4382(2) 0.8335(11) 0.42498(14) 0.0209(11) Uani 1 1 d . . .
C22 C 1.1019(2) 0.4681(11) 0.09386(15) 0.0225(11) Uani 1 1 d . . .
H22 H 1.0861 0.4992 0.0612 0.027 Uiso 1 1 calc R . .
C28 C 0.8141(2) 1.2395(11) 0.10635(16) 0.0250(11) Uani 1 1 d . . .
H28 H 0.7778 1.3292 0.0929 0.030 Uiso 1 1 calc R . .
C16 C 0.9980(2) 0.7948(10) 0.21277(14) 0.0198(10) Uani 1 1 d . . .
C26 C 0.9076(2) 0.9425(12) 0.09446(15) 0.0246(11) Uani 1 1 d . . .
H26 H 0.9349 0.8293 0.0725 0.029 Uiso 1 1 calc R . .
C1 C 0.3297(2) 0.6538(11) 0.44533(14) 0.0221(11) Uani 1 1 d . . .
C12 C 0.5424(2) 0.9142(12) 0.39988(15) 0.0307(12) Uani 1 1 d . . .
H12 H 0.5728 0.8819 0.3754 0.037 Uiso 1 1 calc R . .
C13 C 0.5562(2) 1.0828(11) 0.44479(16) 0.0328(13) Uani 1 1 d . . .
H13 H 0.5957 1.1631 0.4517 0.039 Uiso 1 1 calc R . .
C29 C 0.8281(2) 1.2774(11) 0.15702(15) 0.0247(12) Uani 1 1 d . . .
H29 H 0.8006 1.3910 0.1787 0.030 Uiso 1 1 calc R . .
C27 C 0.8550(2) 1.0667(11) 0.07656(16) 0.0249(11) Uani 1 1 d . . .
H27 H 0.8459 1.0338 0.0422 0.030 Uiso 1 1 calc R . .
C17 C 1.0542(2) 0.6445(11) 0.22476(14) 0.0216(11) Uani 1 1 d . . .

loop_
_atom_site_aniso_label
_atom_site_aniso_U_11
_atom_site_aniso_U_22
_atom_site_aniso_U_33
_atom_site_aniso_U_23
_atom_site_aniso_U_13
_atom_site_aniso_U_12
C20 0.031(3) 0.014(2) 0.031(3) 0.000(2) 0.004(2) 0.002(2)
S1 0.0426(8) 0.0320(7) 0.0252(6) 0.0000(6) 0.0097(7) 0.0027(7)
S2 0.0376(8) 0.0326(7) 0.0162(5) 0.0023(5) -0.0011(6) -0.0005(6)
O2 0.029(2) 0.0203(17) 0.0112(14) -0.0001(13) -0.0025(13) 0.0030(15)
O4 0.032(2) 0.0182(17) 0.0140(14) -0.0014(12) 0.0004(14) 0.0004(15)
O3 0.030(2) 0.0336(19) 0.0135(15) 0.0000(14) 0.0058(14) 0.0018(17)
C3 0.021(3) 0.016(2) 0.019(2) 0.0047(18) 0.000(2) 0.007(2)
O1 0.050(2) 0.0302(19) 0.0124(15) -0.0040(14) 0.0025(15) 0.0021(18)
C2 0.031(3) 0.019(3) 0.022(2) 0.006(2) 0.002(2) 0.003(2)
C25 0.016(3) 0.017(2) 0.023(2) 0.0043(18) 0.000(2) -0.002(2)
C15 0.043(3) 0.015(2) 0.017(2) 0.0044(19) -0.005(3) -0.001(2)
C7 0.033(3) 0.019(3) 0.019(2) 0.0018(19) -0.003(2) 0.006(2)
C8 0.023(3) 0.013(2) 0.018(2) 0.0002(18) -0.003(2) 0.001(2)
C11 0.030(3) 0.023(3) 0.020(2) 0.0000(19) -0.004(2) -0.002(2)
C24 0.023(3) 0.014(2) 0.020(2) -0.0001(18) 0.008(2) -0.008(2)
C14 0.050(4) 0.015(2) 0.022(3) 0.003(2) -0.010(2) -0.002(2)
C23 0.016(3) 0.016(2) 0.023(2) 0.0014(18) -0.002(2) 0.001(2)
C30 0.029(3) 0.012(2) 0.020(2) 0.0050(19) -0.002(2) -0.001(2)
C19 0.030(3) 0.013(2) 0.022(2) 0.0033(19) -0.006(2) -0.004(2)
C18 0.023(3) 0.009(2) 0.019(2) 0.0016(17) 0.001(2) -0.003(2)
C6 0.049(3) 0.015(2) 0.021(2) 0.000(2) -0.016(3) 0.002(2)
C9 0.034(3) 0.011(2) 0.013(2) 0.0029(17) -0.005(2) 0.005(2)
C5 0.034(3) 0.017(3) 0.028(3) 0.0032(19) -0.003(2) 0.000(2)
C4 0.026(3) 0.018(2) 0.025(2) 0.0090(19) 0.003(2) 0.003(2)
C21 0.025(3) 0.018(3) 0.027(3) -0.005(2) 0.012(2) -0.002(2)
C10 0.033(3) 0.015(2) 0.015(2) 0.0032(18) -0.003(2) 0.008(2)
C22 0.027(3) 0.021(3) 0.020(2) 0.0005(18) 0.003(2) -0.005(2)
C28 0.027(3) 0.020(3) 0.028(3) 0.0091(19) 0.000(2) 0.000(2)
C16 0.024(3) 0.018(2) 0.017(2) 0.0008(18) 0.004(2) 0.000(2)
C26 0.030(3) 0.022(3) 0.022(2) -0.0007(19) -0.001(2) 0.002(2)
C1 0.035(3) 0.018(2) 0.014(2) 0.0045(19) -0.002(2) 0.006(2)
C12 0.039(3) 0.023(3) 0.029(3) 0.008(2) -0.005(2) 0.001(3)
C13 0.041(4) 0.021(3) 0.037(3) 0.006(2) -0.012(3) -0.007(2)
C29 0.035(3) 0.015(3) 0.024(3) 0.0014(18) 0.008(2) -0.001(2)
C27 0.029(3) 0.022(3) 0.024(2) 0.001(2) -0.001(2) -0.005(2)
C17 0.027(3) 0.015(2) 0.023(2) 0.0041(18) -0.005(2) -0.009(2)

loop_
_geom_bond_atom_site_label_1
_geom_bond_atom_site_label_2
_geom_bond_distance
_geom_bond_site_symmetry_2
_geom_bond_publ_flag
C20 C19 1.361(5) . ?
C20 C21 1.412(5) . ?
S1 C2 1.676(4) . ?
S2 C17 1.679(4) . ?
O2 C8 1.365(5) . ?
O2 C9 1.383(4) . ?
O4 C23 1.351(5) . ?
O4 C24 1.379(4) . ?
O3 C16 1.364(4) . ?
C3 C8 1.371(5) . ?
C3 C4 1.396(5) . ?
C3 C2 1.462(5) . ?
O1 C1 1.369(4) . ?
C2 C1 1.394(6) . ?
C25 C30 1.387(5) . ?
C25 C26 1.416(5) . ?
C25 C24 1.444(6) . ?
C15 C14 1.391(6) . ?
C15 C10 1.420(6) . ?
C7 C6 1.380(6) . ?
C7 C8 1.411(5) . ?
C11 C12 1.386(6) . ?
C11 C10 1.392(5) . ?
C24 C16 1.387(5) . ?
C14 C13 1.412(6) . ?
C23 C22 1.385(5) . ?
C23 C18 1.406(5) . ?
C30 C29 1.372(6) . ?
C19 C18 1.403(5) . ?
C18 C17 1.446(5) . ?
C6 C5 1.399(6) . ?
C9 C1 1.355(5) . ?
C9 C10 1.466(6) . ?
C5 C4 1.371(5) . ?
C21 C22 1.387(6) . ?
C28 C27 1.382(6) . ?
C28 C29 1.399(5) . ?
C16 C17 1.416(5) . ?
C26 C27 1.353(6) . ?
C12 C13 1.400(6) . ?

loop_
_cod_related_entry_id
_cod_related_entry_database
_cod_related_entry_code
1 ChemSpider 30652961
